data_7716498
loop_
_publ_author_name
'Bhunia, Pradip'
'Gomila, Rosa M.'
'Frontera, Antonio'
'Ghosh, Ashutosh'

_publ_section_title
;
 Shift of the reduction potential of nickel(II) Schiff base complexes in
 the presence of redox innocent metal ions.
;
_journal_issue 29
_journal_name_full 'Dalton transactions (Cambridge, England : 2003)'
_journal_page_first 12316
_journal_page_last 12330
_journal_paper_doi 10.1039/d4dt00953c
_journal_volume 53
_journal_year 2024
_chemical_formula_moiety 'C42 H50 Ba Cl N4 Ni2 O13, Cl O4'
_chemical_formula_sum 'C42 H50 Ba Cl2 N4 Ni2 O17'
_chemical_formula_weight 1208.52
_space_group_crystal_system triclinic
_space_group_IT_number 2
_space_group_name_Hall '-P 1'
_space_group_name_H-M_alt 'P -1'
_atom_sites_solution_hydrogens mixed
_audit_creation_date 2022-12-13
_audit_creation_method
;
Olex2 1.2
(compiled 2018.05.29 svn.r3508 for OlexSys, GUI svn.r5506)
;
_audit_update_record
;
2024-06-10 deposited with the CCDC.	2024-06-28 downloaded from the CCDC.
;
_cell_angle_alpha 65.5220(10)
_cell_angle_beta 68.4810(10)
_cell_angle_gamma 65.6110(10)
_cell_formula_units_Z 2
_cell_length_a 13.5005(7)
_cell_length_b 14.6796(8)
_cell_length_c 14.9474(8)
_cell_measurement_reflns_used 6725
_cell_measurement_temperature 273(2)
_cell_measurement_theta_max 23.3
_cell_measurement_theta_min 1.8
_cell_volume 2386.0(2)
_computing_cell_refinement 'Bruker SAINT'
_computing_data_collection 'Bruker APEX2'
_computing_data_reduction 'Bruker SAINT'
_computing_molecular_graphics 'Olex2 (Dolomanov et al., 2009)'
_computing_publication_material 'Olex2 (Dolomanov et al., 2009)'
_computing_structure_refinement 'ShelXL (Sheldrick, 2015)'
_computing_structure_solution 'SHELXT 2014/5 (Sheldrick, 2014)'
_diffrn_ambient_temperature 273.15
_diffrn_measured_fraction_theta_full 0.981
_diffrn_measured_fraction_theta_max 0.981
_diffrn_measurement_device_type 'Bruker APEX-II CCD'
_diffrn_measurement_method '\f and \w scans'
_diffrn_radiation_type MoK\a
_diffrn_radiation_wavelength 0.71073
_diffrn_reflns_av_R_equivalents 0.1267
_diffrn_reflns_av_unetI/netI 0.1059
_diffrn_reflns_Laue_measured_fraction_full 0.981
_diffrn_reflns_Laue_measured_fraction_max 0.981
_diffrn_reflns_limit_h_max 15
_diffrn_reflns_limit_h_min -14
_diffrn_reflns_limit_k_max 16
_diffrn_reflns_limit_k_min -16
_diffrn_reflns_limit_l_max 16
_diffrn_reflns_limit_l_min -16
_diffrn_reflns_number 34705
_diffrn_reflns_point_group_measured_fraction_full 0.981
_diffrn_reflns_point_group_measured_fraction_max 0.981
_diffrn_reflns_theta_full 23.275
_diffrn_reflns_theta_max 23.275
_diffrn_reflns_theta_min 1.841
_exptl_absorpt_coefficient_mu 1.785
_exptl_absorpt_correction_T_max 0.805
_exptl_absorpt_correction_T_min 0.493
_exptl_absorpt_correction_type empirical
_exptl_absorpt_process_details SADABS
_exptl_crystal_colour RED
_exptl_crystal_density_diffrn 1.682
_exptl_crystal_description BLOCK
_exptl_crystal_F_000 1224
_exptl_crystal_size_max 0.41
_exptl_crystal_size_mid 0.34
_exptl_crystal_size_min 0.12
_refine_diff_density_max 0.967
_refine_diff_density_min -0.665
_refine_diff_density_rms 0.145
_refine_ls_extinction_method none
_refine_ls_goodness_of_fit_ref 1.198
_refine_ls_hydrogen_treatment constr
_refine_ls_matrix_type full
_refine_ls_number_parameters 622
_refine_ls_number_reflns 6725
_refine_ls_number_restraints 0
_refine_ls_restrained_S_all 1.198
_refine_ls_R_factor_all 0.1265
_refine_ls_R_factor_gt 0.0904
_refine_ls_shift/su_max 0.000
_refine_ls_shift/su_mean 0.000
_refine_ls_structure_factor_coef Fsqd
_refine_ls_weighting_details 'w=1/[\s^2^(Fo^2^)+30.0227P] where P=(Fo^2^+2Fc^2^)/3'
_refine_ls_weighting_scheme calc
_refine_ls_wR_factor_gt 0.1536
_refine_ls_wR_factor_ref 0.1670
_reflns_Friedel_coverage 0.000
_reflns_number_gt 4990
_reflns_number_total 6725
_reflns_threshold_expression 'I > 2\s(I)'
_cod_data_source_file d4dt00953c2.cif
_cod_data_source_block 4
_cod_depositor_comments
;
The following automatic conversions were performed:

data item '_exptl_absorpt_correction_type' value 'EMPIRICAL' was
changed to 'empirical' in accordance with the
/home/data/users/saulius/crontab/automatic-downloads/rss-feeds/RSC/lib/dictionaries/cif_core.dic
dictionary named 'cif_core.dic' version 2.4.2 last updated on
2011-04-26.

Automatic conversion script
Id: cif_fix_values 8170 2020-07-09 18:12:32Z antanas 

 Adding full bibliography for 7716495--7716498.cif.
;
_cod_database_code 7716498
_shelx_shelxl_version_number 2018/3
_shelx_space_group_comment
;
The symmetry employed for this shelxl refinement is uniquely defined
by the following loop, which should always be used as a source of
symmetry information in preference to the above space-group names.
They are only intended as comments.
;
_olex2_refinement_description
;
1. Fixed Uiso
 At 1.2 times of:
  All C(H) groups, All C(H,H) groups
 At 1.5 times of:
  All C(H,H,H) groups, All O(H,H) groups
2.a Rotating group:
 O1(H1A,H1B)
2.b Secondary CH2 refined with riding coordinates:
 C22(H22A,H22B), C20(H20A,H20B), C72(H72A,H72B), C70(H70A,H70B)
2.c Aromatic/amide H refined with riding coordinates:
 C66(H66), C18(H18), C14(H14), C65(H65), C64(H64), C68(H68), C74(H74),
 C24(H24), C28(H28), C26(H26), C15(H15), C27(H27), C16(H16), C78(H78), C76(H76),
  C77(H77)
2.d Idealised Me refined as rotating group:
 C52(H52A,H52B,H52C), C42(H42A,H42B,H42C), C92(H92A,H92B,H92C), C102(H10A,H10B,
 H10C), C4(H4A,H4B,H4C), C2(H2A,H2B,H2C), C1(H1C,H1D,H1E), C3(H3A,H3B,H3C)
;
_olex2_submission_special_instructions 'No special instructions were received'

loop_
_space_group_symop_operation_xyz
'x, y, z'
'-x, -y, -z'

loop_
_atom_site_label
_atom_site_type_symbol
_atom_site_fract_x
_atom_site_fract_y
_atom_site_fract_z
_atom_site_U_iso_or_equiv
_atom_site_adp_type
_atom_site_occupancy
_atom_site_site_symmetry_order
_atom_site_calc_flag
_atom_site_refinement_flags_posn
_atom_site_refinement_flags_adp
_atom_site_refinement_flags_occupancy
_atom_site_disorder_assembly
_atom_site_disorder_group
Ba1 Ba 0.73088(6) 0.23260(6) 0.73432(6) 0.0281(2) Uani 1 1 d . . . . .
Ni2 Ni 0.50734(12) 0.34998(12) 0.59285(12) 0.0289(4) Uani 1 1 d . . . . .
Ni1 Ni 0.47152(12) 0.15336(12) 0.89317(12) 0.0276(4) Uani 1 1 d . . . . .
Cl1 Cl 1.0716(3) 0.0606(3) 0.7257(3) 0.0576(10) Uani 1 1 d . . . . .
Cl2 Cl 0.9222(3) 0.5243(4) 0.8032(4) 0.0731(13) Uani 1 1 d . . . . .
O61 O 0.5314(6) 0.3859(6) 0.6854(6) 0.035(2) Uani 1 1 d . . . . .
O31 O 0.5748(6) 0.1923(6) 0.9108(6) 0.030(2) Uani 1 1 d . . . . .
O51 O 0.7595(6) 0.1766(7) 0.9420(6) 0.039(2) Uani 1 1 d . . . . .
O101 O 0.8701(7) 0.2833(7) 0.5197(6) 0.041(2) Uani 1 1 d . . . . .
O81 O 0.6611(6) 0.2956(7) 0.5642(6) 0.038(2) Uani 1 1 d . . . . .
O41 O 0.7759(7) 0.0589(7) 0.6590(6) 0.041(2) Uani 1 1 d . . . . .
O11 O 0.5917(6) 0.1042(6) 0.7950(6) 0.032(2) Uani 1 1 d . . . . .
O91 O 0.6050(7) 0.4142(6) 0.8092(6) 0.040(2) Uani 1 1 d . . . . .
N19 N 0.3789(8) 0.0874(7) 0.8923(8) 0.035(3) Uani 1 1 d . . . . .
N73 N 0.4938(9) 0.2833(9) 0.5172(8) 0.046(3) Uani 1 1 d . . . . .
N23 N 0.3525(7) 0.2290(7) 0.9734(8) 0.031(3) Uani 1 1 d . . . . .
O1 O 0.8857(8) 0.3264(8) 0.7196(8) 0.063(3) Uani 1 1 d . . . . .
H1A H 0.950932 0.282149 0.714448 0.095 Uiso 1 1 d GR . . . .
H1B H 0.871793 0.337575 0.775062 0.095 Uiso 1 1 d GR . . . .
N69 N 0.3587(8) 0.4276(9) 0.6082(8) 0.043(3) Uani 1 1 d . . . . .
C30 C 0.5649(9) 0.2096(8) 0.9950(8) 0.022(3) Uani 1 1 d . . . . .
C67 C 0.3382(10) 0.4704(10) 0.7558(10) 0.039(3) Uani 1 1 d . . . . .
C62 C 0.4548(10) 0.4322(9) 0.7522(9) 0.031(3) Uani 1 1 d . . . . .
C25 C 0.4634(9) 0.2395(9) 1.0622(9) 0.031(3) Uani 1 1 d . . . . .
O4 O 1.1041(10) -0.0344(10) 0.7989(9) 0.103(5) Uani 1 1 d . . . . .
O2 O 0.9522(8) 0.0912(9) 0.7391(9) 0.079(4) Uani 1 1 d . . . . .
C66 C 0.2633(11) 0.5173(10) 0.8306(11) 0.049(4) Uani 1 1 d . . . . .
H66 H 0.186742 0.540705 0.835348 0.059 Uiso 1 1 calc R . . . .
C17 C 0.4937(12) 0.0385(9) 0.7398(10) 0.042(4) Uani 1 1 d . . . . .
C63 C 0.4908(11) 0.4497(10) 0.8198(10) 0.038(3) Uani 1 1 d . . . . .
C13 C 0.6861(12) 0.0380(10) 0.6589(10) 0.044(4) Uani 1 1 d . . . . .
C12 C 0.5875(11) 0.0636(9) 0.7328(9) 0.035(3) Uani 1 1 d . . . . .
C18 C 0.4005(11) 0.0471(10) 0.8232(11) 0.042(4) Uani 1 1 d . . . . .
H18 H 0.346924 0.019448 0.828824 0.051 Uiso 1 1 calc R . . . .
C29 C 0.6637(10) 0.2012(9) 1.0140(9) 0.031(3) Uani 1 1 d . . . . .
C52 C 0.8633(10) 0.1608(13) 0.9619(10) 0.057(4) Uani 1 1 d . . . . .
H52A H 0.924678 0.140769 0.908321 0.086 Uiso 1 1 calc GR . . . .
H52B H 0.871892 0.106147 1.024920 0.086 Uiso 1 1 calc GR . . . .
H52C H 0.862219 0.224895 0.965661 0.086 Uiso 1 1 calc GR . . . .
C14 C 0.6884(13) -0.0040(11) 0.5893(11) 0.055(4) Uani 1 1 d . . . . .
H14 H 0.752730 -0.018968 0.539237 0.067 Uiso 1 1 calc R . . . .
C65 C 0.3021(13) 0.5283(11) 0.8953(11) 0.055(4) Uani 1 1 d . . . . .
H65 H 0.251382 0.558646 0.944839 0.066 Uiso 1 1 calc R . . . .
C71 C 0.2906(10) 0.3646(11) 0.5162(11) 0.043(4) Uani 1 1 d . . . . .
C64 C 0.4150(11) 0.4959(11) 0.8905(11) 0.050(4) Uani 1 1 d . . . . .
H64 H 0.439288 0.505718 0.935594 0.060 Uiso 1 1 calc R . . . .
O5 O 1.0920(10) 0.1423(11) 0.7349(11) 0.106(5) Uani 1 1 d . . . . .
C68 C 0.3002(11) 0.4692(12) 0.6800(12) 0.061(5) Uani 1 1 d . . . . .
H68 H 0.224276 0.502003 0.682063 0.073 Uiso 1 1 calc R . . . .
C79 C 0.8388(10) 0.2679(10) 0.4525(9) 0.037(3) Uani 1 1 d . . . . .
C74 C 0.5735(14) 0.2458(13) 0.4499(11) 0.065(5) Uani 1 1 d . . . . .
H74 H 0.556551 0.213710 0.417634 0.078 Uiso 1 1 calc R . . . .
C24 C 0.3610(10) 0.2580(9) 1.0387(10) 0.034(3) Uani 1 1 d . . . . .
H24 H 0.294914 0.294550 1.074712 0.041 Uiso 1 1 calc R . . . .
C22 C 0.2418(10) 0.2621(10) 0.9528(10) 0.043(4) Uani 1 1 d . . . . .
H22A H 0.248493 0.292115 0.880306 0.052 Uiso 1 1 calc R . . . .
H22B H 0.190405 0.316305 0.983547 0.052 Uiso 1 1 calc R . . . .
O3 O 1.1274(11) 0.0504(10) 0.6287(9) 0.106(5) Uani 1 1 d . . . . .
C28 C 0.6595(11) 0.2173(10) 1.0991(10) 0.042(4) Uani 1 1 d . . . . .
H28 H 0.725501 0.209013 1.112096 0.050 Uiso 1 1 calc R . . . .
C26 C 0.4604(12) 0.2588(10) 1.1458(10) 0.043(3) Uani 1 1 d . . . . .
H26 H 0.391708 0.280946 1.188643 0.051 Uiso 1 1 calc R . . . .
C80 C 0.7238(10) 0.2732(9) 0.4809(9) 0.032(3) Uani 1 1 d . . . . .
C20 C 0.2876(10) 0.0705(10) 0.9830(11) 0.050(4) Uani 1 1 d . . . . .
H20A H 0.318144 0.037122 1.042455 0.059 Uiso 1 1 calc R . . . .
H20B H 0.256667 0.022588 0.980796 0.059 Uiso 1 1 calc R . . . .
C15 C 0.5919(16) -0.0232(12) 0.5963(14) 0.074(5) Uani 1 1 d . . . . .
H15 H 0.593089 -0.050983 0.550065 0.089 Uiso 1 1 calc R . . . .
C75 C 0.6852(12) 0.2490(11) 0.4200(11) 0.048(4) Uani 1 1 d . . . . .
C72 C 0.3840(11) 0.2633(12) 0.5485(12) 0.060(4) Uani 1 1 d . . . . .
H72A H 0.364592 0.232432 0.621363 0.072 Uiso 1 1 calc R . . . .
H72B H 0.390843 0.213319 0.518099 0.072 Uiso 1 1 calc R . . . .
C27 C 0.5570(12) 0.2461(11) 1.1674(10) 0.050(4) Uani 1 1 d . . . . .
H27 H 0.554418 0.256334 1.225715 0.059 Uiso 1 1 calc R . . . .
C42 C 0.8839(11) 0.0123(11) 0.6006(12) 0.062(5) Uani 1 1 d . . . . .
H42A H 0.881601 0.036872 0.530799 0.093 Uiso 1 1 calc GR . . . .
H42B H 0.901629 -0.062893 0.625504 0.093 Uiso 1 1 calc GR . . . .
H42C H 0.940024 0.032118 0.606654 0.093 Uiso 1 1 calc GR . . . .
C92 C 0.6472(12) 0.4459(12) 0.8619(11) 0.059(4) Uani 1 1 d . . . . .
H92A H 0.618373 0.418812 0.933339 0.088 Uiso 1 1 calc GR . . . .
H92B H 0.624200 0.521368 0.841756 0.088 Uiso 1 1 calc GR . . . .
H92C H 0.727403 0.419088 0.846184 0.088 Uiso 1 1 calc GR . . . .
C16 C 0.4971(14) -0.0026(12) 0.6685(12) 0.058(4) Uani 1 1 d . . . . .
H16 H 0.434218 -0.015612 0.670867 0.070 Uiso 1 1 calc R . . . .
C78 C 0.9062(11) 0.2456(10) 0.3631(11) 0.048(4) Uani 1 1 d . . . . .
H78 H 0.980000 0.245805 0.342317 0.058 Uiso 1 1 calc R . . . .
C21 C 0.1940(10) 0.1710(10) 0.9933(11) 0.049(4) Uani 1 1 d . . . . .
C102 C 0.9810(11) 0.2924(13) 0.4883(12) 0.070(5) Uani 1 1 d . . . . .
H10A H 0.989828 0.317233 0.534201 0.105 Uiso 1 1 calc GR . . . .
H10B H 0.991501 0.341291 0.421306 0.105 Uiso 1 1 calc GR . . . .
H10C H 1.035419 0.224852 0.488395 0.105 Uiso 1 1 calc GR . . . .
C70 C 0.3096(13) 0.4560(12) 0.5205(12) 0.068(5) Uani 1 1 d . . . . .
H70A H 0.238881 0.511741 0.526414 0.081 Uiso 1 1 calc R . . . .
H70B H 0.359798 0.482736 0.457822 0.081 Uiso 1 1 calc R . . . .
C76 C 0.7584(14) 0.2235(11) 0.3327(11) 0.057(4) Uani 1 1 d . . . . .
H76 H 0.732774 0.206538 0.293501 0.069 Uiso 1 1 calc R . . . .
C77 C 0.8656(13) 0.2233(12) 0.3052(12) 0.062(5) Uani 1 1 d . . . . .
H77 H 0.912490 0.207801 0.246359 0.075 Uiso 1 1 calc R . . . .
O6 O 0.9207(19) 0.5041(15) 0.7185(14) 0.184(8) Uani 1 1 d . . . . .
C4 C 0.1813(14) 0.3494(15) 0.5815(17) 0.113(8) Uani 1 1 d . . . . .
H4A H 0.172157 0.291553 0.574320 0.170 Uiso 1 1 calc GR . . . .
H4B H 0.121750 0.412226 0.561614 0.170 Uiso 1 1 calc GR . . . .
H4C H 0.179643 0.334686 0.650851 0.170 Uiso 1 1 calc GR . . . .
C2 C 0.1107(14) 0.1993(14) 0.9329(18) 0.120(9) Uani 1 1 d . . . . .
H2A H 0.053529 0.264076 0.939068 0.179 Uiso 1 1 calc GR . . . .
H2B H 0.077225 0.144331 0.958464 0.179 Uiso 1 1 calc GR . . . .
H2C H 0.148597 0.207583 0.863066 0.179 Uiso 1 1 calc GR . . . .
C1 C 0.1416(15) 0.1523(14) 1.1049(15) 0.113(8) Uani 1 1 d . . . . .
H1C H 0.197239 0.135972 1.139500 0.170 Uiso 1 1 calc GR . . . .
H1D H 0.111993 0.094603 1.131009 0.170 Uiso 1 1 calc GR . . . .
H1E H 0.082264 0.214505 1.115311 0.170 Uiso 1 1 calc GR . . . .
O8 O 0.8590(17) 0.6200(16) 0.7939(18) 0.232(12) Uani 1 1 d . . . . .
O7 O 1.0284(14) 0.5147(17) 0.7799(17) 0.204(10) Uani 1 1 d . . . . .
C3 C 0.2934(17) 0.3867(15) 0.4060(15) 0.110(8) Uani 1 1 d . . . . .
H3A H 0.362317 0.399896 0.363251 0.165 Uiso 1 1 calc GR . . . .
H3B H 0.231542 0.447281 0.386730 0.165 Uiso 1 1 calc GR . . . .
H3C H 0.288044 0.326939 0.398992 0.165 Uiso 1 1 calc GR . . . .
O9 O 0.8822(15) 0.4487(17) 0.8807(13) 0.189(9) Uani 1 1 d . . . . .

loop_
_atom_site_aniso_label
_atom_site_aniso_U_11
_atom_site_aniso_U_22
_atom_site_aniso_U_33
_atom_site_aniso_U_23
_atom_site_aniso_U_13
_atom_site_aniso_U_12
Ba1 0.0221(4) 0.0364(5) 0.0257(5) -0.0115(3) -0.0024(3) -0.0099(3)
Ni2 0.0238(8) 0.0333(9) 0.0313(10) -0.0122(8) -0.0071(7) -0.0078(7)
Ni1 0.0218(8) 0.0311(9) 0.0330(10) -0.0120(7) -0.0048(7) -0.0102(7)
Cl1 0.053(2) 0.058(3) 0.051(3) -0.018(2) -0.011(2) -0.007(2)
Cl2 0.045(2) 0.097(4) 0.077(3) -0.043(3) 0.015(2) -0.032(3)
O61 0.025(4) 0.044(5) 0.035(5) -0.022(4) -0.003(4) -0.003(4)
O31 0.016(4) 0.049(5) 0.036(5) -0.021(4) -0.005(4) -0.014(4)
O51 0.026(5) 0.061(6) 0.042(6) -0.023(5) -0.007(4) -0.019(4)
O101 0.030(5) 0.057(6) 0.038(6) -0.016(5) -0.009(4) -0.013(4)
O81 0.032(5) 0.062(6) 0.025(5) -0.030(5) 0.008(4) -0.015(4)
O41 0.030(5) 0.049(6) 0.041(6) -0.027(5) 0.001(4) -0.005(4)
O11 0.028(5) 0.041(5) 0.031(5) -0.017(4) -0.005(4) -0.011(4)
O91 0.041(5) 0.041(5) 0.046(6) -0.030(5) -0.005(5) -0.010(4)
N19 0.030(6) 0.029(6) 0.053(8) -0.015(6) -0.020(6) -0.004(5)
N73 0.039(7) 0.067(8) 0.041(8) -0.024(6) -0.012(6) -0.015(6)
N23 0.022(5) 0.033(6) 0.042(7) -0.016(5) -0.004(5) -0.011(5)
O1 0.059(7) 0.083(8) 0.073(8) -0.041(6) -0.005(6) -0.037(6)
N69 0.027(6) 0.057(8) 0.045(8) -0.024(6) -0.008(6) -0.005(6)
C30 0.037(7) 0.018(6) 0.014(7) 0.002(5) -0.009(6) -0.015(5)
C67 0.033(8) 0.031(8) 0.041(9) -0.012(7) 0.003(7) -0.008(6)
C62 0.032(7) 0.034(8) 0.031(8) -0.016(6) 0.001(6) -0.015(6)
C25 0.027(7) 0.036(8) 0.030(8) -0.018(6) -0.002(6) -0.007(6)
O4 0.103(10) 0.091(10) 0.069(9) 0.005(7) -0.044(8) 0.005(8)
O2 0.050(7) 0.087(9) 0.096(9) -0.038(7) -0.027(6) 0.002(6)
C66 0.035(8) 0.046(9) 0.054(10) -0.027(8) 0.001(8) 0.001(7)
C17 0.068(10) 0.025(7) 0.043(9) -0.005(6) -0.026(8) -0.017(7)
C63 0.045(8) 0.035(8) 0.033(8) -0.014(7) 0.004(7) -0.019(7)
C13 0.063(10) 0.034(8) 0.041(9) -0.019(7) -0.010(8) -0.013(7)
C12 0.054(9) 0.029(7) 0.027(8) -0.006(6) -0.018(7) -0.014(7)
C18 0.050(9) 0.032(8) 0.052(10) -0.002(7) -0.022(8) -0.022(7)
C29 0.036(8) 0.033(8) 0.025(8) -0.012(6) -0.003(6) -0.013(6)
C52 0.034(8) 0.107(13) 0.037(9) -0.017(9) -0.008(7) -0.033(8)
C14 0.076(11) 0.059(10) 0.039(9) -0.027(8) 0.005(8) -0.031(9)
C65 0.062(11) 0.046(9) 0.049(10) -0.036(8) 0.013(8) -0.009(8)
C71 0.028(7) 0.052(9) 0.052(10) -0.003(7) -0.020(7) -0.018(7)
C64 0.044(9) 0.056(10) 0.048(10) -0.025(8) -0.002(8) -0.013(8)
O5 0.078(9) 0.130(12) 0.146(13) -0.081(10) 0.001(8) -0.050(8)
C68 0.023(8) 0.077(12) 0.069(12) -0.030(10) 0.000(8) -0.005(8)
C79 0.030(7) 0.038(8) 0.024(8) -0.004(6) 0.006(6) -0.009(6)
C74 0.073(12) 0.089(13) 0.043(10) -0.032(9) -0.021(9) -0.017(10)
C24 0.031(7) 0.024(7) 0.041(9) -0.011(6) 0.005(6) -0.014(6)
C22 0.027(7) 0.037(8) 0.053(10) -0.008(7) -0.010(7) -0.003(6)
O3 0.104(10) 0.115(11) 0.050(8) -0.035(8) 0.004(7) 0.001(8)
C28 0.039(8) 0.056(9) 0.033(9) -0.005(7) -0.012(7) -0.021(7)
C26 0.050(9) 0.042(9) 0.030(8) -0.012(7) -0.002(7) -0.014(7)
C80 0.038(8) 0.029(7) 0.020(7) -0.006(6) -0.003(6) -0.008(6)
C20 0.029(8) 0.052(9) 0.057(10) -0.010(8) 0.005(7) -0.023(7)
C15 0.097(15) 0.055(11) 0.085(14) -0.036(10) -0.026(12) -0.019(11)
C75 0.043(9) 0.059(10) 0.044(10) -0.030(8) -0.008(8) -0.004(7)
C72 0.055(10) 0.067(11) 0.070(12) -0.014(9) -0.028(9) -0.025(8)
C27 0.061(10) 0.070(11) 0.024(8) -0.025(7) -0.002(8) -0.023(8)
C42 0.043(9) 0.056(10) 0.073(12) -0.039(9) 0.000(8) 0.007(8)
C92 0.072(11) 0.065(11) 0.069(11) -0.042(9) -0.018(9) -0.026(9)
C16 0.076(12) 0.062(11) 0.061(11) -0.031(9) -0.020(10) -0.030(9)
C78 0.032(8) 0.051(9) 0.045(10) -0.018(8) 0.003(7) -0.005(7)
C21 0.030(8) 0.044(9) 0.062(11) -0.004(8) -0.003(8) -0.022(7)
C102 0.041(9) 0.089(13) 0.068(12) -0.004(10) -0.009(9) -0.034(9)
C70 0.071(11) 0.063(11) 0.071(12) -0.002(9) -0.041(10) -0.021(9)
C76 0.084(12) 0.061(10) 0.032(9) -0.015(8) -0.014(9) -0.027(9)
C77 0.046(10) 0.070(12) 0.057(11) -0.032(9) 0.010(9) -0.012(9)
O6 0.29(3) 0.183(18) 0.120(15) -0.045(14) -0.044(16) -0.112(18)
C4 0.061(12) 0.112(17) 0.18(2) -0.055(16) -0.013(14) -0.044(12)
C2 0.066(12) 0.091(15) 0.24(3) -0.041(16) -0.088(16) -0.021(11)
C1 0.088(14) 0.091(15) 0.119(18) -0.036(13) 0.062(13) -0.061(12)
O8 0.174(19) 0.160(18) 0.30(3) -0.17(2) 0.054(18) 0.010(15)
O7 0.093(13) 0.25(2) 0.28(3) -0.044(19) -0.043(14) -0.098(14)
C3 0.140(19) 0.100(16) 0.111(18) -0.023(13) -0.085(16) -0.018(14)
O9 0.169(17) 0.25(2) 0.129(15) 0.000(15) 0.016(13) -0.150(17)

loop_
_atom_type_symbol
_atom_type_description
_atom_type_scat_dispersion_real
_atom_type_scat_dispersion_imag
_atom_type_scat_source
C C 0.0033 0.0016 'International Tables Vol C Tables 4.2.6.8 and 6.1.1.4'
H H 0.0000 0.0000 'International Tables Vol C Tables 4.2.6.8 and 6.1.1.4'
Ba Ba -0.3244 2.2819 'International Tables Vol C Tables 4.2.6.8 and 6.1.1.4'
Cl Cl 0.1484 0.1585 'International Tables Vol C Tables 4.2.6.8 and 6.1.1.4'
N N 0.0061 0.0033 'International Tables Vol C Tables 4.2.6.8 and 6.1.1.4'
Ni Ni 0.3393 1.1124 'International Tables Vol C Tables 4.2.6.8 and 6.1.1.4'
O O 0.0106 0.0060 'International Tables Vol C Tables 4.2.6.8 and 6.1.1.4'

loop_
_geom_angle_atom_site_label_1
_geom_angle_atom_site_label_2
_geom_angle_atom_site_label_3
_geom_angle
_geom_angle_site_symmetry_1
_geom_angle_site_symmetry_3
_geom_angle_publ_flag
Ni2 Ba1 Ni1 67.86(3) . . ?
O61 Ba1 Ni2 28.45(16) . . ?
O61 Ba1 Ni1 66.25(17) . . ?
O61 Ba1 O51 117.7(2) . . ?
O61 Ba1 O101 94.6(2) . . ?
O61 Ba1 O41 107.3(2) . . ?
O61 Ba1 O11 79.0(2) . . ?
O61 Ba1 O91 54.4(2) . . ?
O61 Ba1 O1 111.4(3) . . ?
O61 Ba1 O2 167.9(3) . . ?
O31 Ba1 Ni2 89.34(15) . . ?
O31 Ba1 Ni1 27.32(15) . . ?
O31 Ba1 O61 77.1(2) . . ?
O31 Ba1 O51 53.9(2) . . ?
O31 Ba1 O101 169.0(2) . . ?
O31 Ba1 O41 102.4(2) . . ?
O31 Ba1 O11 52.2(2) . . ?
O31 Ba1 O91 66.5(2) . . ?
O31 Ba1 O1 119.0(3) . . ?
O31 Ba1 O2 114.8(3) . . ?
O51 Ba1 Ni2 140.73(15) . . ?
O51 Ba1 Ni1 79.69(15) . . ?
O51 Ba1 O101 137.1(2) . . ?
O101 Ba1 Ni2 80.01(15) . . ?
O101 Ba1 Ni1 142.20(16) . . ?
O81 Ba1 Ni2 27.85(16) . . ?
O81 Ba1 Ni1 90.67(17) . . ?
O81 Ba1 O61 52.0(2) . . ?
O81 Ba1 O31 115.4(2) . . ?
O81 Ba1 O51 168.6(2) . . ?
O81 Ba1 O101 53.6(2) . . ?
O81 Ba1 O41 66.1(2) . . ?
O81 Ba1 O11 78.7(2) . . ?
O81 Ba1 O91 102.0(2) . . ?
O81 Ba1 O1 115.3(3) . . ?
O81 Ba1 O2 117.5(3) . . ?
O41 Ba1 Ni2 79.72(16) . . ?
O41 Ba1 Ni1 81.90(16) . . ?
O41 Ba1 O51 117.9(2) . . ?
O41 Ba1 O101 73.0(2) . . ?
O11 Ba1 Ni2 66.38(16) . . ?
O11 Ba1 Ni1 28.62(16) . . ?
O11 Ba1 O51 95.2(2) . . ?
O11 Ba1 O101 119.6(2) . . ?
O11 Ba1 O41 53.3(2) . . ?
O11 Ba1 O91 109.3(2) . . ?
O91 Ba1 Ni2 82.82(17) . . ?
O91 Ba1 Ni1 81.51(17) . . ?
O91 Ba1 O51 70.7(2) . . ?
O91 Ba1 O101 114.6(2) . . ?
O91 Ba1 O41 159.4(2) . . ?
O1 Ba1 Ni2 127.3(2) . . ?
O1 Ba1 Ni1 145.7(2) . . ?
O1 Ba1 O51 71.5(3) . . ?
O1 Ba1 O101 70.6(3) . . ?
O1 Ba1 O41 127.9(3) . . ?
O1 Ba1 O11 165.7(3) . . ?
O1 Ba1 O91 71.8(3) . . ?
O1 Ba1 O2 65.9(3) . . ?
O2 Ba1 Ni2 143.5(2) . . ?
O2 Ba1 Ni1 123.1(2) . . ?
O2 Ba1 O51 73.3(3) . . ?
O2 Ba1 O101 73.4(3) . . ?
O2 Ba1 O41 68.9(3) . . ?
O2 Ba1 O11 106.0(3) . . ?
O2 Ba1 O91 131.0(3) . . ?
O61 Ni2 Ba1 46.9(2) . . ?
O61 Ni2 O81 82.2(3) . . ?
O61 Ni2 N73 167.4(4) . . ?
O81 Ni2 Ba1 43.3(2) . . ?
O81 Ni2 N73 92.9(4) . . ?
N73 Ni2 Ba1 123.0(3) . . ?
N69 Ni2 Ba1 138.8(4) . . ?
N69 Ni2 O61 95.2(4) . . ?
N69 Ni2 O81 169.4(4) . . ?
N69 Ni2 N73 91.6(5) . . ?
O31 Ni1 Ba1 42.7(2) . . ?
O31 Ni1 O11 83.1(3) . . ?
O31 Ni1 N19 168.6(4) . . ?
O31 Ni1 N23 92.8(4) . . ?
O11 Ni1 Ba1 47.3(2) . . ?
O11 Ni1 N19 95.4(4) . . ?
N19 Ni1 Ba1 140.4(4) . . ?
N23 Ni1 Ba1 124.0(3) . . ?
N23 Ni1 O11 168.5(4) . . ?
N23 Ni1 N19 90.7(4) . . ?
O4 Cl1 O2 108.4(8) . . ?
O4 Cl1 O5 112.6(9) . . ?
O4 Cl1 O3 110.1(8) . . ?
O5 Cl1 O2 106.1(7) . . ?
O5 Cl1 O3 109.3(9) . . ?
O3 Cl1 O2 110.2(8) . . ?
O8 Cl2 O6 104.2(15) . . ?
O8 Cl2 O7 112.8(14) . . ?
O8 Cl2 O9 116.5(13) . . ?
O7 Cl2 O6 98.2(14) . . ?
O7 Cl2 O9 119.7(13) . . ?
O9 Cl2 O6 101.1(12) . . ?
Ni2 O61 Ba1 104.7(3) . . ?
C62 O61 Ba1 120.4(7) . . ?
C62 O61 Ni2 127.2(7) . . ?
Ni1 O31 Ba1 110.0(3) . . ?
C30 O31 Ba1 125.9(6) . . ?
C30 O31 Ni1 123.7(7) . . ?
C29 O51 Ba1 116.3(7) . . ?
C29 O51 C52 116.7(10) . . ?
C52 O51 Ba1 123.4(7) . . ?
C79 O101 Ba1 115.5(7) . . ?
C79 O101 C102 115.8(10) . . ?
C102 O101 Ba1 126.2(8) . . ?
Ni2 O81 Ba1 108.9(3) . . ?
C80 O81 Ba1 125.0(7) . . ?
C80 O81 Ni2 125.0(8) . . ?
C13 O41 Ba1 117.9(7) . . ?
C13 O41 C42 117.0(10) . . ?
C42 O41 Ba1 123.3(8) . . ?
Ni1 O11 Ba1 104.1(3) . . ?
C12 O11 Ba1 122.3(7) . . ?
C12 O11 Ni1 125.7(8) . . ?
C63 O91 Ba1 116.6(7) . . ?
C63 O91 C92 117.2(10) . . ?
C92 O91 Ba1 123.3(8) . . ?
C18 N19 Ni1 122.7(9) . . ?
C18 N19 C20 120.3(11) . . ?
C20 N19 Ni1 116.4(9) . . ?
C74 N73 Ni2 125.0(10) . . ?
C74 N73 C72 119.5(13) . . ?
C72 N73 Ni2 115.1(9) . . ?
C24 N23 Ni1 125.2(8) . . ?
C24 N23 C22 119.1(11) . . ?
C22 N23 Ni1 115.6(8) . . ?
Ba1 O1 H1A 109.0 . . ?
Ba1 O1 H1B 109.2 . . ?
H1A O1 H1B 104.5 . . ?
C68 N69 Ni2 125.0(10) . . ?
C68 N69 C70 119.4(12) . . ?
C70 N69 Ni2 115.1(9) . . ?
O31 C30 C25 124.1(10) . . ?
O31 C30 C29 117.4(10) . . ?
C25 C30 C29 118.5(11) . . ?
C66 C67 C62 118.8(13) . . ?
C66 C67 C68 120.9(13) . . ?
C68 C67 C62 120.1(12) . . ?
O61 C62 C67 123.2(11) . . ?
O61 C62 C63 118.4(11) . . ?
C63 C62 C67 118.3(12) . . ?
C30 C25 C24 119.0(11) . . ?
C26 C25 C30 120.4(11) . . ?
C26 C25 C24 120.4(12) . . ?
Cl1 O2 Ba1 156.6(7) . . ?
C67 C66 H66 119.9 . . ?
C65 C66 C67 120.2(13) . . ?
C65 C66 H66 119.9 . . ?
C18 C17 C12 119.6(12) . . ?
C16 C17 C12 120.0(14) . . ?
C16 C17 C18 120.3(13) . . ?
O91 C63 C62 114.9(11) . . ?
C64 C63 O91 124.6(13) . . ?
C64 C63 C62 120.5(13) . . ?
O41 C13 C12 116.0(11) . . ?
O41 C13 C14 123.4(13) . . ?
C14 C13 C12 120.5(13) . . ?
O11 C12 C17 124.5(12) . . ?
O11 C12 C13 116.8(11) . . ?
C13 C12 C17 118.5(12) . . ?
N19 C18 C17 129.6(12) . . ?
N19 C18 H18 115.2 . . ?
C17 C18 H18 115.2 . . ?
O51 C29 C30 115.1(11) . . ?
C28 C29 O51 124.6(11) . . ?
C28 C29 C30 120.3(12) . . ?
O51 C52 H52A 109.5 . . ?
O51 C52 H52B 109.5 . . ?
O51 C52 H52C 109.5 . . ?
H52A C52 H52B 109.5 . . ?
H52A C52 H52C 109.5 . . ?
H52B C52 H52C 109.5 . . ?
C13 C14 H14 120.6 . . ?
C13 C14 C15 118.8(15) . . ?
C15 C14 H14 120.6 . . ?
C66 C65 H65 119.0 . . ?
C66 C65 C64 122.0(13) . . ?
C64 C65 H65 119.0 . . ?
C72 C71 C3 108.9(13) . . ?
C70 C71 C72 110.4(11) . . ?
C70 C71 C3 107.0(13) . . ?
C4 C71 C72 108.5(13) . . ?
C4 C71 C70 112.7(14) . . ?
C4 C71 C3 109.2(14) . . ?
C63 C64 C65 120.2(14) . . ?
C63 C64 H64 119.9 . . ?
C65 C64 H64 119.9 . . ?
N69 C68 C67 127.5(13) . . ?
N69 C68 H68 116.3 . . ?
C67 C68 H68 116.3 . . ?
O101 C79 C80 113.9(11) . . ?
O101 C79 C78 127.2(12) . . ?
C78 C79 C80 118.9(13) . . ?
N73 C74 H74 117.0 . . ?
N73 C74 C75 126.0(15) . . ?
C75 C74 H74 117.0 . . ?
N23 C24 C25 126.1(12) . . ?
N23 C24 H24 117.0 . . ?
C25 C24 H24 117.0 . . ?
N23 C22 H22A 109.1 . . ?
N23 C22 H22B 109.1 . . ?
N23 C22 C21 112.4(10) . . ?
H22A C22 H22B 107.9 . . ?
C21 C22 H22A 109.1 . . ?
C21 C22 H22B 109.1 . . ?
C29 C28 H28 119.5 . . ?
C29 C28 C27 121.0(12) . . ?
C27 C28 H28 119.5 . . ?
C25 C26 H26 119.2 . . ?
C25 C26 C27 121.5(13) . . ?
C27 C26 H26 119.2 . . ?
O81 C80 C79 118.3(11) . . ?
O81 C80 C75 123.4(11) . . ?
C75 C80 C79 118.2(12) . . ?
N19 C20 H20A 108.9 . . ?
N19 C20 H20B 108.9 . . ?
N19 C20 C21 113.5(11) . . ?
H20A C20 H20B 107.7 . . ?
C21 C20 H20A 108.9 . . ?
C21 C20 H20B 108.9 . . ?
C14 C15 H15 119.0 . . ?
C16 C15 C14 122.0(16) . . ?
C16 C15 H15 119.0 . . ?
C80 C75 C74 119.8(13) . . ?
C76 C75 C74 120.1(14) . . ?
C76 C75 C80 120.1(13) . . ?
N73 C72 C71 111.5(11) . . ?
N73 C72 H72A 109.3 . . ?
N73 C72 H72B 109.3 . . ?
C71 C72 H72A 109.3 . . ?
C71 C72 H72B 109.3 . . ?
H72A C72 H72B 108.0 . . ?
C28 C27 H27 120.9 . . ?
C26 C27 C28 118.2(12) . . ?
C26 C27 H27 120.9 . . ?
O41 C42 H42A 109.5 . . ?
O41 C42 H42B 109.5 . . ?
O41 C42 H42C 109.5 . . ?
H42A C42 H42B 109.5 . . ?
H42A C42 H42C 109.5 . . ?
H42B C42 H42C 109.5 . . ?
O91 C92 H92A 109.5 . . ?
O91 C92 H92B 109.5 . . ?
O91 C92 H92C 109.5 . . ?
H92A C92 H92B 109.5 . . ?
H92A C92 H92C 109.5 . . ?
H92B C92 H92C 109.5 . . ?
C17 C16 H16 120.0 . . ?
C15 C16 C17 120.0(15) . . ?
C15 C16 H16 120.0 . . ?
C79 C78 H78 119.3 . . ?
C77 C78 C79 121.3(13) . . ?
C77 C78 H78 119.3 . . ?
C20 C21 C22 110.0(10) . . ?
C2 C21 C22 107.6(12) . . ?
C2 C21 C20 111.0(14) . . ?
C1 C21 C22 109.1(13) . . ?
C1 C21 C20 106.4(12) . . ?
C1 C21 C2 112.7(14) . . ?
O101 C102 H10A 109.5 . . ?
O101 C102 H10B 109.5 . . ?
O101 C102 H10C 109.5 . . ?
H10A C102 H10B 109.5 . . ?
H10A C102 H10C 109.5 . . ?
H10B C102 H10C 109.5 . . ?
N69 C70 H70A 109.0 . . ?
N69 C70 H70B 109.0 . . ?
C71 C70 N69 112.8(12) . . ?
C71 C70 H70A 109.0 . . ?
C71 C70 H70B 109.0 . . ?
H70A C70 H70B 107.8 . . ?
C75 C76 H76 119.7 . . ?
C77 C76 C75 120.6(15) . . ?
C77 C76 H76 119.7 . . ?
C78 C77 H77 119.6 . . ?
C76 C77 C78 120.8(14) . . ?
C76 C77 H77 119.6 . . ?
C71 C4 H4A 109.5 . . ?
C71 C4 H4B 109.5 . . ?
C71 C4 H4C 109.5 . . ?
H4A C4 H4B 109.5 . . ?
H4A C4 H4C 109.5 . . ?
H4B C4 H4C 109.5 . . ?
C21 C2 H2A 109.5 . . ?
C21 C2 H2B 109.5 . . ?
C21 C2 H2C 109.5 . . ?
H2A C2 H2B 109.5 . . ?
H2A C2 H2C 109.5 . . ?
H2B C2 H2C 109.5 . . ?
C21 C1 H1C 109.5 . . ?
C21 C1 H1D 109.5 . . ?
C21 C1 H1E 109.5 . . ?
H1C C1 H1D 109.5 . . ?
H1C C1 H1E 109.5 . . ?
H1D C1 H1E 109.5 . . ?
C71 C3 H3A 109.5 . . ?
C71 C3 H3B 109.5 . . ?
C71 C3 H3C 109.5 . . ?
H3A C3 H3B 109.5 . . ?
H3A C3 H3C 109.5 . . ?
H3B C3 H3C 109.5 . . ?

loop_
_geom_bond_atom_site_label_1
_geom_bond_atom_site_label_2
_geom_bond_distance
_geom_bond_site_symmetry_2
_geom_bond_publ_flag
Ba1 Ni2 3.7305(16) . ?
Ba1 Ni1 3.7719(16) . ?
Ba1 O61 2.815(8) . ?
Ba1 O31 2.722(8) . ?
Ba1 O51 2.994(8) . ?
Ba1 O101 3.022(8) . ?
Ba1 O81 2.702(8) . ?
Ba1 O41 2.955(8) . ?
Ba1 O11 2.857(8) . ?
Ba1 O91 2.930(8) . ?
Ba1 O1 2.846(8) . ?
Ba1 O2 2.855(10) . ?
Ni2 O61 1.837(8) . ?
Ni2 O81 1.842(8) . ?
Ni2 N73 1.866(11) . ?
Ni2 N69 1.835(10) . ?
Ni1 O31 1.842(7) . ?
Ni1 O11 1.863(8) . ?
Ni1 N19 1.876(10) . ?
Ni1 N23 1.862(10) . ?
Cl1 O4 1.385(11) . ?
Cl1 O2 1.443(10) . ?
Cl1 O5 1.403(12) . ?
Cl1 O3 1.406(11) . ?
Cl2 O6 1.424(18) . ?
Cl2 O8 1.288(18) . ?
Cl2 O7 1.305(15) . ?
Cl2 O9 1.354(16) . ?
O61 C62 1.324(13) . ?
O31 C30 1.333(13) . ?
O51 C29 1.370(13) . ?
O51 C52 1.444(13) . ?
O101 C79 1.347(15) . ?
O101 C102 1.441(14) . ?
O81 C80 1.308(13) . ?
O41 C13 1.368(15) . ?
O41 C42 1.447(14) . ?
O11 C12 1.323(13) . ?
O91 C63 1.378(14) . ?
O91 C92 1.418(14) . ?
N19 C18 1.282(16) . ?
N19 C20 1.472(15) . ?
N73 C74 1.284(17) . ?
N73 C72 1.498(16) . ?
N23 C24 1.271(15) . ?
N23 C22 1.476(14) . ?
O1 H1A 0.8501 . ?
O1 H1B 0.8498 . ?
N69 C68 1.292(17) . ?
N69 C70 1.513(17) . ?
C30 C25 1.393(15) . ?
C30 C29 1.409(15) . ?
C67 C62 1.424(16) . ?
C67 C66 1.408(17) . ?
C67 C68 1.414(19) . ?
C62 C63 1.416(17) . ?
C25 C24 1.441(16) . ?
C25 C26 1.375(17) . ?
C66 H66 0.9300 . ?
C66 C65 1.344(19) . ?
C17 C12 1.416(17) . ?
C17 C18 1.416(18) . ?
C17 C16 1.405(18) . ?
C63 C64 1.360(17) . ?
C13 C12 1.410(17) . ?
C13 C14 1.399(18) . ?
C18 H18 0.9300 . ?
C29 C28 1.364(17) . ?
C52 H52A 0.9600 . ?
C52 H52B 0.9600 . ?
C52 H52C 0.9600 . ?
C14 H14 0.9300 . ?
C14 C15 1.40(2) . ?
C65 H65 0.9300 . ?
C65 C64 1.379(19) . ?
C71 C72 1.529(18) . ?
C71 C70 1.496(19) . ?
C71 C4 1.488(19) . ?
C71 C3 1.53(2) . ?
C64 H64 0.9300 . ?
C68 H68 0.9300 . ?
C79 C80 1.428(16) . ?
C79 C78 1.394(17) . ?
C74 H74 0.9300 . ?
C74 C75 1.422(19) . ?
C24 H24 0.9300 . ?
C22 H22A 0.9700 . ?
C22 H22B 0.9700 . ?
C22 C21 1.525(16) . ?
C28 H28 0.9300 . ?
C28 C27 1.405(17) . ?
C26 H26 0.9300 . ?
C26 C27 1.378(18) . ?
C80 C75 1.412(17) . ?
C20 H20A 0.9700 . ?
C20 H20B 0.9700 . ?
C20 C21 1.518(18) . ?
C15 H15 0.9300 . ?
C15 C16 1.35(2) . ?
C75 C76 1.404(18) . ?
C72 H72A 0.9700 . ?
C72 H72B 0.9700 . ?
C27 H27 0.9300 . ?
C42 H42A 0.9600 . ?
C42 H42B 0.9600 . ?
C42 H42C 0.9600 . ?
C92 H92A 0.9600 . ?
C92 H92B 0.9600 . ?
C92 H92C 0.9600 . ?
C16 H16 0.9300 . ?
C78 H78 0.9300 . ?
C78 C77 1.374(19) . ?
C21 C2 1.52(2) . ?
C21 C1 1.51(2) . ?
C102 H10A 0.9600 . ?
C102 H10B 0.9600 . ?
C102 H10C 0.9600 . ?
C70 H70A 0.9700 . ?
C70 H70B 0.9700 . ?
C76 H76 0.9300 . ?
C76 C77 1.351(19) . ?
C77 H77 0.9300 . ?
C4 H4A 0.9600 . ?
C4 H4B 0.9600 . ?
C4 H4C 0.9600 . ?
C2 H2A 0.9600 . ?
C2 H2B 0.9600 . ?
C2 H2C 0.9600 . ?
C1 H1C 0.9600 . ?
C1 H1D 0.9600 . ?
C1 H1E 0.9600 . ?
C3 H3A 0.9600 . ?
C3 H3B 0.9600 . ?
C3 H3C 0.9600 . ?
